data_4071445
loop_
_publ_author_name
'Bhattacharyya, Koyel X.'
'Akana, Jennifer A.'
'Laitar, David S.'
'Berlin, Jacob M.'
'Sadighi, Joseph P.'

_publ_section_title
;
 Carbon&#x2212;Carbon Bond Formation on Reaction of a Copper(I) Stannyl
 Complex with Carbon Dioxide
;
_journal_issue 12
_journal_name_full Organometallics
_journal_page_first 2682
_journal_paper_doi 10.1021/om8001729
_journal_volume 27
_journal_year 2008
_chemical_formula_sum 'C34 H41 Cu N2 O2'
_chemical_formula_weight 573.23
_chemical_name_systematic
; 
 ? 
;
_space_group_IT_number 14
_symmetry_cell_setting monoclinic
_symmetry_space_group_name_Hall '-P 2yn'
_symmetry_space_group_name_H-M 'P 1 21/n 1'
_atom_sites_solution_hydrogens geom
_atom_sites_solution_primary direct
_atom_sites_solution_secondary difmap
_audit_creation_method SHELXL-97
_cell_angle_alpha 90.00
_cell_angle_beta 104.6020(10)
_cell_angle_gamma 90.00
_cell_formula_units_Z 8
_cell_length_a 22.2579(9)
_cell_length_b 12.4609(5)
_cell_length_c 22.7399(9)
_cell_measurement_reflns_used 8481
_cell_measurement_temperature 100(2)
_cell_measurement_theta_max 30.08
_cell_measurement_theta_min 2.47
_cell_volume 6103.3(4)
_computing_cell_refinement 'SAINT 5 (Bruker-AXS, 2003)'
_computing_data_collection 'SMART 5 (Bruker-AXS, 2003)'
_computing_data_reduction 'SAINT 5 (Bruker-AXS, 2003)'
_computing_molecular_graphics 'Bruker SHELXTL'
_computing_publication_material 'Bruker SHELXTL'
_computing_structure_refinement 'SHELXL-97 (Sheldrick, 1997)'
_computing_structure_solution 'SHELXS-97 (Sheldrick, 1990)'
_diffrn_ambient_temperature 100(2)
_diffrn_measured_fraction_theta_full 1.000
_diffrn_measured_fraction_theta_max 1.000
_diffrn_measurement_device_type 'Bruker Smart APEX CCD'
_diffrn_measurement_method 'omega and phi scans'
_diffrn_radiation_monochromator graphite
_diffrn_radiation_source 'fine-focus sealed tube'
_diffrn_radiation_type MoK\a
_diffrn_radiation_wavelength 0.71073
_diffrn_reflns_av_R_equivalents 0.0391
_diffrn_reflns_av_sigmaI/netI 0.0240
_diffrn_reflns_limit_h_max 30
_diffrn_reflns_limit_h_min -30
_diffrn_reflns_limit_k_max 17
_diffrn_reflns_limit_k_min -17
_diffrn_reflns_limit_l_max 31
_diffrn_reflns_limit_l_min -31
_diffrn_reflns_number 130445
_diffrn_reflns_theta_full 29.13
_diffrn_reflns_theta_max 29.13
_diffrn_reflns_theta_min 1.48
_exptl_absorpt_coefficient_mu 0.747
_exptl_absorpt_correction_T_max 0.8069
_exptl_absorpt_correction_T_min 0.7064
_exptl_absorpt_correction_type multi-scan
_exptl_absorpt_process_details sadabs
_exptl_crystal_colour colorless
_exptl_crystal_density_diffrn 1.248
_exptl_crystal_density_meas ?
_exptl_crystal_density_method 'not measured'
_exptl_crystal_description block
_exptl_crystal_F_000 2432
_exptl_crystal_size_max 0.50
_exptl_crystal_size_mid 0.40
_exptl_crystal_size_min 0.30
_refine_diff_density_max 0.564
_refine_diff_density_min -0.246
_refine_diff_density_rms 0.068
_refine_ls_extinction_method none
_refine_ls_goodness_of_fit_ref 1.037
_refine_ls_hydrogen_treatment constr
_refine_ls_matrix_type full
_refine_ls_number_parameters 740
_refine_ls_number_reflns 16421
_refine_ls_number_restraints 58
_refine_ls_restrained_S_all 1.036
_refine_ls_R_factor_all 0.0496
_refine_ls_R_factor_gt 0.0373
_refine_ls_shift/su_max 0.003
_refine_ls_shift/su_mean 0.000
_refine_ls_structure_factor_coef Fsqd
_refine_ls_weighting_details 'calc w=1/[\s^2^(Fo^2^)+(0.0538P)^2^+2.2364P] where P=(Fo^2^+2Fc^2^)/3'
_refine_ls_weighting_scheme calc
_refine_ls_wR_factor_gt 0.0918
_refine_ls_wR_factor_ref 0.0988
_reflns_number_gt 13454
_reflns_number_total 16421
_reflns_threshold_expression >2sigma(I)
_cod_data_source_file om8001729-file003.cif
_cod_data_source_block 06114
_cod_depositor_comments
;
The following automatic conversions were performed:

'_symmetry_cell_setting' value 'Monoclinic' changed to 'monoclinic'
according to /home/saulius/struct/CIF-dictionaries/cif_core.dic
dictionary named 'cif_core.dic' version 2.4.1 from 2010-06-29.

Automatic conversion script
Id: cif_fix_values 1715 2011-07-08 13:25:40Z adriana 

The following automatic conversions were performed:

'_exptl_crystal_density_meas' value 'not measured' was changed to '?'
- the value is perceived as not measured.

Automatic conversion script
Id: cif_fix_values 3008 2015-01-20 13:52:24Z robertas 
;
_cod_original_sg_symbol_H-M P2(1)/n
_cod_database_code 4071445

loop_
_symmetry_equiv_pos_as_xyz
'x, y, z'
'-x+1/2, y+1/2, -z+1/2'
'-x, -y, -z'
'x-1/2, -y-1/2, z-1/2'

loop_
_atom_site_label
_atom_site_type_symbol
_atom_site_fract_x
_atom_site_fract_y
_atom_site_fract_z
_atom_site_U_iso_or_equiv
_atom_site_adp_type
_atom_site_occupancy
_atom_site_symmetry_multiplicity
_atom_site_calc_flag
_atom_site_refinement_flags
_atom_site_disorder_assembly
_atom_site_disorder_group
Cu1 Cu 0.316259(8) 0.137498(15) 0.787449(8) 0.02119(5) Uani 1 1 d . . .
O1 O 0.41977(6) 0.11505(12) 0.72796(6) 0.0362(3) Uani 1 1 d . . .
O2 O 0.32108(6) 0.17005(11) 0.70937(5) 0.0331(3) Uani 1 1 d . . .
C1 C 0.31149(6) 0.10711(11) 0.86644(6) 0.0168(3) Uani 1 1 d . . .
N1 N 0.35457(5) 0.04987(9) 0.90716(5) 0.0165(2) Uani 1 1 d . . .
N2 N 0.27121(5) 0.14050(9) 0.89902(5) 0.0162(2) Uani 1 1 d . . .
C2 C 0.34265(7) 0.04917(12) 0.96408(6) 0.0193(3) Uani 1 1 d . . .
H2 H 0.3667 0.0151 0.9996 0.023 Uiso 1 1 calc R . .
C3 C 0.29000(7) 0.10648(12) 0.95915(6) 0.0190(3) Uani 1 1 d . . .
H3 H 0.2699 0.1207 0.9905 0.023 Uiso 1 1 calc R . .
C4 C 0.40634(6) -0.00224(11) 0.89108(6) 0.0178(3) Uani 1 1 d . . .
C5 C 0.46095(7) 0.05644(12) 0.89590(7) 0.0211(3) Uani 1 1 d . . .
C6 C 0.50958(7) 0.00445(13) 0.87892(7) 0.0259(3) Uani 1 1 d . . .
H6 H 0.5475 0.0416 0.8817 0.031 Uiso 1 1 calc R . .
C7 C 0.50348(7) -0.10017(14) 0.85809(7) 0.0268(3) Uani 1 1 d . . .
H7 H 0.5372 -0.1341 0.8470 0.032 Uiso 1 1 calc R . .
C8 C 0.44868(7) -0.15590(13) 0.85330(7) 0.0250(3) Uani 1 1 d . . .
H8 H 0.4451 -0.2275 0.8385 0.030 Uiso 1 1 calc R . .
C9 C 0.39859(7) -0.10821(12) 0.86988(7) 0.0206(3) Uani 1 1 d . . .
C10 C 0.46818(7) 0.17207(13) 0.91712(8) 0.0250(3) Uani 1 1 d . . .
H10 H 0.4293 0.1939 0.9283 0.030 Uiso 1 1 calc R . .
C11 C 0.47655(9) 0.24584(14) 0.86537(9) 0.0329(4) Uani 1 1 d . . .
H11A H 0.5140 0.2248 0.8531 0.049 Uiso 1 1 calc R . .
H11B H 0.4806 0.3204 0.8795 0.049 Uiso 1 1 calc R . .
H11C H 0.4403 0.2393 0.8306 0.049 Uiso 1 1 calc R . .
C12 C 0.52245(8) 0.18375(15) 0.97368(8) 0.0319(4) Uani 1 1 d . . .
H12A H 0.5144 0.1401 1.0067 0.048 Uiso 1 1 calc R . .
H12B H 0.5268 0.2592 0.9862 0.048 Uiso 1 1 calc R . .
H12C H 0.5608 0.1594 0.9643 0.048 Uiso 1 1 calc R . .
C13 C 0.33749(7) -0.16794(12) 0.86177(7) 0.0244(3) Uani 1 1 d . . .
H13 H 0.3117 -0.1281 0.8848 0.029 Uiso 1 1 calc R . .
C14 C 0.30231(9) -0.16805(16) 0.79444(9) 0.0380(4) Uani 1 1 d . . .
H14A H 0.3255 -0.2103 0.7712 0.057 Uiso 1 1 calc R . .
H14B H 0.2979 -0.0942 0.7792 0.057 Uiso 1 1 calc R . .
H14C H 0.2611 -0.1997 0.7899 0.057 Uiso 1 1 calc R . .
C15 C 0.34612(9) -0.28235(15) 0.88651(10) 0.0398(4) Uani 1 1 d . . .
H15A H 0.3720 -0.3228 0.8652 0.060 Uiso 1 1 calc R . .
H15B H 0.3055 -0.3172 0.8801 0.060 Uiso 1 1 calc R . .
H15C H 0.3664 -0.2805 0.9301 0.060 Uiso 1 1 calc R . .
C16 C 0.21830(6) 0.20917(12) 0.87500(6) 0.0191(3) Uani 1 1 d . . .
C17 C 0.22643(7) 0.31970(13) 0.88390(7) 0.0229(3) Uani 1 1 d . . .
C18 C 0.17509(8) 0.38509(15) 0.85977(8) 0.0327(4) Uani 1 1 d . . .
H18 H 0.1788 0.4607 0.8647 0.039 Uiso 1 1 calc R . .
C19 C 0.11894(8) 0.34139(17) 0.82877(9) 0.0374(4) Uani 1 1 d . . .
H19 H 0.0847 0.3873 0.8123 0.045 Uiso 1 1 calc R . .
C20 C 0.11209(8) 0.23160(16) 0.82145(8) 0.0325(4) Uani 1 1 d . . .
H20 H 0.0730 0.2030 0.8005 0.039 Uiso 1 1 calc R . .
C21 C 0.16173(7) 0.16187(14) 0.84437(7) 0.0233(3) Uani 1 1 d . . .
C22 C 0.28878(8) 0.36938(12) 0.91487(7) 0.0256(3) Uani 1 1 d . . .
H22 H 0.3162 0.3111 0.9371 0.031 Uiso 1 1 calc R . .
C23 C 0.28383(9) 0.45628(14) 0.96103(8) 0.0346(4) Uani 1 1 d . . .
H23A H 0.2575 0.5149 0.9402 0.052 Uiso 1 1 calc R . .
H23B H 0.3253 0.4841 0.9803 0.052 Uiso 1 1 calc R . .
H23C H 0.2655 0.4255 0.9921 0.052 Uiso 1 1 calc R . .
C24 C 0.31897(10) 0.41468(16) 0.86664(9) 0.0385(4) Uani 1 1 d . . .
H24A H 0.2929 0.4721 0.8442 0.058 Uiso 1 1 calc R . .
H24B H 0.3233 0.3574 0.8384 0.058 Uiso 1 1 calc R . .
H24C H 0.3601 0.4435 0.8864 0.058 Uiso 1 1 calc R . .
C25 C 0.15467(7) 0.04167(14) 0.83340(7) 0.0274(3) Uani 1 1 d . . .
H25 H 0.1891 0.0050 0.8635 0.033 Uiso 1 1 calc R . .
C26 C 0.16105(9) 0.01407(17) 0.76935(9) 0.0388(4) Uani 1 1 d . . .
H26A H 0.1273 0.0482 0.7390 0.058 Uiso 1 1 calc R . .
H26B H 0.1588 -0.0639 0.7637 0.058 Uiso 1 1 calc R . .
H26C H 0.2011 0.0403 0.7646 0.058 Uiso 1 1 calc R . .
C27 C 0.09293(8) -0.00382(17) 0.84089(8) 0.0357(4) Uani 1 1 d . . .
H27A H 0.0877 0.0155 0.8811 0.054 Uiso 1 1 calc R . .
H27B H 0.0931 -0.0821 0.8370 0.054 Uiso 1 1 calc R . .
H27C H 0.0586 0.0261 0.8094 0.054 Uiso 1 1 calc R . .
C28 C 0.37157(7) 0.15012(13) 0.69420(7) 0.0246(3) Uani 1 1 d . . .
C29 C 0.36844(7) 0.17054(13) 0.62800(7) 0.0243(3) Uani 1 1 d . . .
C30 C 0.32121(8) 0.23119(14) 0.59222(8) 0.0305(4) Uani 1 1 d . . .
H30 H 0.2908 0.2629 0.6095 0.037 Uiso 1 1 calc R . .
C31 C 0.31816(10) 0.24594(17) 0.53072(9) 0.0410(5) Uani 1 1 d . . .
H31 H 0.2858 0.2879 0.5061 0.049 Uiso 1 1 calc R . .
C32 C 0.36253(11) 0.19914(17) 0.50551(9) 0.0440(5) Uani 1 1 d . . .
H32 H 0.3601 0.2083 0.4635 0.053 Uiso 1 1 calc R . .
C33 C 0.41003(11) 0.13952(15) 0.54129(9) 0.0400(5) Uani 1 1 d . . .
H33 H 0.4406 0.1082 0.5240 0.048 Uiso 1 1 calc R . .
C34 C 0.41334(8) 0.12514(14) 0.60248(8) 0.0304(4) Uani 1 1 d . . .
H34 H 0.4462 0.0843 0.6271 0.036 Uiso 1 1 calc R . .
C35 C 0.63529(7) 0.26045(11) 0.68802(6) 0.0180(3) Uani 1 1 d . . .
Cu2 Cu 0.716963(8) 0.236406(15) 0.683372(8) 0.01980(5) Uani 1 1 d . . .
O3 O 0.78422(6) 0.26706(10) 0.58299(5) 0.0298(3) Uani 1 1 d . . .
O4 O 0.79628(5) 0.20231(10) 0.67714(5) 0.0260(2) Uani 1 1 d . . .
C36 C 0.54044(7) 0.25577(12) 0.70860(7) 0.0212(3) Uani 1 1 d . . .
H36 H 0.5086 0.2400 0.7283 0.025 Uiso 1 1 calc R . .
N3 N 0.60250(5) 0.22639(10) 0.72776(5) 0.0170(2) Uani 1 1 d . . .
N4 N 0.59230(6) 0.31314(10) 0.64456(5) 0.0190(2) Uani 1 1 d . . .
C37 C 0.53435(7) 0.31130(13) 0.65627(7) 0.0225(3) Uani 1 1 d . . .
H37 H 0.4974 0.3429 0.6323 0.027 Uiso 1 1 calc R . .
C38 C 0.62762(6) 0.15662(11) 0.77891(6) 0.0176(3) Uani 1 1 d . . .
C39 C 0.65052(6) 0.20170(12) 0.83690(7) 0.0189(3) Uani 1 1 d . . .
C40 C 0.67525(7) 0.13097(13) 0.88443(7) 0.0231(3) Uani 1 1 d . . .
H40 H 0.6911 0.1585 0.9243 0.028 Uiso 1 1 calc R . .
C41 C 0.67710(7) 0.02115(13) 0.87458(7) 0.0245(3) Uani 1 1 d . . .
H41 H 0.6951 -0.0253 0.9074 0.029 Uiso 1 1 calc R . .
C42 C 0.65286(7) -0.02096(12) 0.81707(7) 0.0227(3) Uani 1 1 d . . .
H42 H 0.6538 -0.0963 0.8110 0.027 Uiso 1 1 calc R . .
C43 C 0.62704(6) 0.04610(12) 0.76791(7) 0.0190(3) Uani 1 1 d . . .
C44 C 0.65063(7) 0.32259(12) 0.84694(7) 0.0218(3) Uani 1 1 d . . .
H44 H 0.6139 0.3533 0.8169 0.026 Uiso 1 1 calc R . .
C45 C 0.70922(8) 0.37312(14) 0.83496(8) 0.0317(4) Uani 1 1 d . . .
H45A H 0.7459 0.3456 0.8646 0.047 Uiso 1 1 calc R . .
H45B H 0.7073 0.4513 0.8388 0.047 Uiso 1 1 calc R . .
H45C H 0.7119 0.3547 0.7938 0.047 Uiso 1 1 calc R . .
C46 C 0.64570(8) 0.35448(13) 0.91066(7) 0.0265(3) Uani 1 1 d . . .
H46A H 0.6101 0.3179 0.9198 0.040 Uiso 1 1 calc R . .
H46B H 0.6400 0.4323 0.9123 0.040 Uiso 1 1 calc R . .
H46C H 0.6838 0.3336 0.9407 0.040 Uiso 1 1 calc R . .
C47 C 0.59896(7) -0.00207(12) 0.70555(7) 0.0221(3) Uani 1 1 d . . .
H47 H 0.5824 0.0581 0.6770 0.027 Uiso 1 1 calc R . .
C48 C 0.64822(8) -0.06103(15) 0.68146(9) 0.0346(4) Uani 1 1 d . . .
H48A H 0.6815 -0.0110 0.6792 0.052 Uiso 1 1 calc R . .
H48B H 0.6292 -0.0896 0.6409 0.052 Uiso 1 1 calc R . .
H48C H 0.6654 -0.1202 0.7089 0.052 Uiso 1 1 calc R . .
C49 C 0.54469(8) -0.07622(15) 0.70753(8) 0.0316(4) Uani 1 1 d . . .
H49A H 0.5601 -0.1377 0.7339 0.047 Uiso 1 1 calc R . .
H49B H 0.5250 -0.1017 0.6664 0.047 Uiso 1 1 calc R . .
H49C H 0.5142 -0.0367 0.7236 0.047 Uiso 1 1 calc R . .
C50 C 0.60854(7) 0.36792(12) 0.59454(7) 0.0211(3) Uani 1 1 d . . .
C52 C 0.64679(8) 0.52492(15) 0.55624(8) 0.0313(4) Uani 1 1 d . . .
H52 H 0.6598 0.5978 0.5604 0.038 Uiso 1 1 calc R . .
C53 C 0.64790(9) 0.46916(16) 0.50376(8) 0.0339(4) Uani 1 1 d . . .
H53 H 0.6622 0.5039 0.4726 0.041 Uiso 1 1 calc R . .
C54 C 0.62852(9) 0.36396(15) 0.49629(8) 0.0324(4) Uani 1 1 d . . .
H54 H 0.6291 0.3274 0.4598 0.039 Uiso 1 1 calc R . .
C55 C 0.60804(7) 0.31002(14) 0.54158(7) 0.0256(3) Uani 1 1 d . . .
C51 C 0.62683(7) 0.47530(13) 0.60290(7) 0.0236(3) Uani 1 1 d DU A .
C56 C 0.62628(8) 0.53765(13) 0.66016(7) 0.0258(3) Uani 1 1 d DU . .
H56 H 0.6077 0.4896 0.6861 0.031 Uiso 0.52(3) 1 calc PR A 1
H56A H 0.6187 0.4868 0.6915 0.031 Uiso 0.48(3) 1 calc PR A 2
C57 C 0.5857(8) 0.6363(10) 0.6466(7) 0.061(3) Uani 0.52(3) 1 d PDU A 1
H57A H 0.6034 0.6869 0.6225 0.091 Uiso 0.52(3) 1 calc PR A 1
H57B H 0.5834 0.6705 0.6848 0.091 Uiso 0.52(3) 1 calc PR A 1
H57C H 0.5439 0.6156 0.6236 0.091 Uiso 0.52(3) 1 calc PR A 1
C58 C 0.6935(4) 0.5593(13) 0.6954(5) 0.050(2) Uani 0.52(3) 1 d PDU A 1
H58A H 0.7164 0.4915 0.7024 0.075 Uiso 0.52(3) 1 calc PR A 1
H58B H 0.6939 0.5928 0.7345 0.075 Uiso 0.52(3) 1 calc PR A 1
H58C H 0.7131 0.6076 0.6717 0.075 Uiso 0.52(3) 1 calc PR A 1
C57A C 0.5730(5) 0.6218(9) 0.6452(6) 0.0359(19) Uani 0.48(3) 1 d PDU A 2
H57D H 0.5805 0.6728 0.6151 0.054 Uiso 0.48(3) 1 calc PR A 2
H57E H 0.5715 0.6605 0.6824 0.054 Uiso 0.48(3) 1 calc PR A 2
H57F H 0.5333 0.5852 0.6289 0.054 Uiso 0.48(3) 1 calc PR A 2
C58A C 0.6878(4) 0.5974(12) 0.6861(6) 0.040(2) Uani 0.48(3) 1 d PDU A 2
H58D H 0.7223 0.5463 0.6929 0.061 Uiso 0.48(3) 1 calc PR A 2
H58E H 0.6867 0.6315 0.7246 0.061 Uiso 0.48(3) 1 calc PR A 2
H58F H 0.6934 0.6524 0.6571 0.061 Uiso 0.48(3) 1 calc PR A 2
C59 C 0.58833(8) 0.19338(14) 0.53293(7) 0.0295(3) Uani 1 1 d . . .
H59 H 0.5688 0.1728 0.5664 0.035 Uiso 1 1 calc R . .
C60 C 0.64512(10) 0.12135(17) 0.53694(11) 0.0459(5) Uani 1 1 d . . .
H60A H 0.6639 0.1384 0.5034 0.069 Uiso 1 1 calc R . .
H60B H 0.6322 0.0459 0.5342 0.069 Uiso 1 1 calc R . .
H60C H 0.6755 0.1337 0.5758 0.069 Uiso 1 1 calc R . .
C61 C 0.54062(9) 0.17523(17) 0.47216(8) 0.0379(4) Uani 1 1 d . . .
H61A H 0.5051 0.2232 0.4693 0.057 Uiso 1 1 calc R . .
H61B H 0.5264 0.1005 0.4696 0.057 Uiso 1 1 calc R . .
H61C H 0.5598 0.1903 0.4387 0.057 Uiso 1 1 calc R . .
C62 C 0.81319(7) 0.21652(12) 0.62757(7) 0.0211(3) Uani 1 1 d . . .
C63 C 0.87471(7) 0.16474(12) 0.62713(7) 0.0217(3) Uani 1 1 d . . .
C64 C 0.89774(8) 0.17427(14) 0.57596(8) 0.0291(3) Uani 1 1 d . . .
H64 H 0.8756 0.2153 0.5422 0.035 Uiso 1 1 calc R . .
C65 C 0.95305(9) 0.12396(15) 0.57395(10) 0.0394(5) Uani 1 1 d . . .
H65 H 0.9683 0.1301 0.5387 0.047 Uiso 1 1 calc R . .
C66 C 0.98580(8) 0.06516(15) 0.62319(11) 0.0409(5) Uani 1 1 d . . .
H66 H 1.0236 0.0311 0.6218 0.049 Uiso 1 1 calc R . .
C67 C 0.96360(8) 0.05602(16) 0.67447(9) 0.0365(4) Uani 1 1 d . . .
H67 H 0.9862 0.0159 0.7084 0.044 Uiso 1 1 calc R . .
C68 C 0.90795(7) 0.10564(14) 0.67657(8) 0.0280(3) Uani 1 1 d . . .
H68 H 0.8927 0.0990 0.7119 0.034 Uiso 1 1 calc R . .

loop_
_atom_site_aniso_label
_atom_site_aniso_U_11
_atom_site_aniso_U_22
_atom_site_aniso_U_33
_atom_site_aniso_U_23
_atom_site_aniso_U_13
_atom_site_aniso_U_12
Cu1 0.02125(9) 0.02767(10) 0.01676(9) 0.00366(7) 0.00871(7) 0.00492(7)
O1 0.0279(6) 0.0542(8) 0.0264(6) 0.0067(6) 0.0068(5) 0.0037(6)
O2 0.0331(6) 0.0470(7) 0.0226(6) 0.0105(5) 0.0129(5) 0.0103(5)
C1 0.0160(6) 0.0168(6) 0.0181(6) -0.0011(5) 0.0055(5) -0.0002(5)
N1 0.0162(5) 0.0173(6) 0.0169(5) 0.0001(4) 0.0056(4) 0.0002(4)
N2 0.0161(5) 0.0182(6) 0.0154(5) 0.0001(4) 0.0060(4) 0.0012(4)
C2 0.0219(7) 0.0208(7) 0.0156(6) 0.0019(5) 0.0056(5) 0.0011(5)
C3 0.0219(7) 0.0212(7) 0.0151(6) 0.0006(5) 0.0070(5) 0.0007(5)
C4 0.0174(6) 0.0190(7) 0.0180(6) 0.0024(5) 0.0063(5) 0.0045(5)
C5 0.0193(7) 0.0216(7) 0.0230(7) 0.0021(6) 0.0066(6) 0.0016(5)
C6 0.0183(7) 0.0296(8) 0.0318(8) 0.0034(6) 0.0102(6) 0.0026(6)
C7 0.0250(7) 0.0306(8) 0.0282(8) 0.0027(6) 0.0131(6) 0.0089(6)
C8 0.0287(8) 0.0220(7) 0.0259(8) -0.0010(6) 0.0096(6) 0.0060(6)
C9 0.0219(7) 0.0205(7) 0.0201(7) 0.0017(5) 0.0069(6) 0.0018(5)
C10 0.0200(7) 0.0227(7) 0.0337(8) -0.0015(6) 0.0091(6) -0.0015(6)
C11 0.0338(9) 0.0264(8) 0.0355(9) 0.0038(7) 0.0033(7) -0.0051(7)
C12 0.0322(9) 0.0354(9) 0.0279(8) -0.0032(7) 0.0072(7) -0.0037(7)
C13 0.0261(7) 0.0187(7) 0.0302(8) -0.0032(6) 0.0106(6) -0.0019(6)
C14 0.0375(10) 0.0389(10) 0.0347(10) -0.0047(8) 0.0037(8) -0.0116(8)
C15 0.0383(10) 0.0255(9) 0.0572(13) 0.0072(8) 0.0153(9) -0.0037(7)
C16 0.0172(6) 0.0265(7) 0.0147(6) 0.0017(5) 0.0060(5) 0.0058(5)
C17 0.0262(7) 0.0256(8) 0.0184(7) 0.0016(6) 0.0084(6) 0.0076(6)
C18 0.0369(9) 0.0305(9) 0.0314(9) 0.0031(7) 0.0102(7) 0.0146(7)
C19 0.0294(9) 0.0494(11) 0.0333(9) 0.0070(8) 0.0078(7) 0.0205(8)
C20 0.0196(7) 0.0501(11) 0.0276(8) 0.0030(7) 0.0055(6) 0.0072(7)
C21 0.0178(6) 0.0352(8) 0.0183(7) 0.0014(6) 0.0073(5) 0.0027(6)
C22 0.0314(8) 0.0195(7) 0.0264(8) 0.0002(6) 0.0084(6) 0.0033(6)
C23 0.0461(10) 0.0287(9) 0.0302(9) -0.0053(7) 0.0116(8) 0.0026(7)
C24 0.0500(11) 0.0331(10) 0.0379(10) -0.0060(8) 0.0213(9) -0.0100(8)
C25 0.0201(7) 0.0364(9) 0.0254(8) -0.0026(7) 0.0053(6) -0.0044(6)
C26 0.0349(9) 0.0509(12) 0.0341(9) -0.0154(8) 0.0153(8) -0.0114(8)
C27 0.0257(8) 0.0510(11) 0.0301(9) -0.0016(8) 0.0067(7) -0.0105(8)
C28 0.0281(8) 0.0260(8) 0.0201(7) 0.0019(6) 0.0070(6) -0.0039(6)
C29 0.0293(8) 0.0244(7) 0.0209(7) -0.0015(6) 0.0095(6) -0.0091(6)
C30 0.0317(8) 0.0331(9) 0.0268(8) 0.0049(7) 0.0073(7) -0.0053(7)
C31 0.0484(11) 0.0433(11) 0.0278(9) 0.0104(8) 0.0030(8) -0.0088(9)
C32 0.0718(14) 0.0398(11) 0.0238(9) -0.0018(8) 0.0182(9) -0.0143(10)
C33 0.0605(13) 0.0323(10) 0.0355(10) -0.0071(8) 0.0273(9) -0.0104(9)
C34 0.0351(9) 0.0282(8) 0.0316(9) -0.0044(7) 0.0155(7) -0.0062(7)
C35 0.0203(6) 0.0176(6) 0.0170(6) -0.0019(5) 0.0065(5) -0.0003(5)
Cu2 0.01818(9) 0.02214(9) 0.02112(9) 0.00171(7) 0.00876(7) 0.00178(6)
O3 0.0328(6) 0.0300(6) 0.0261(6) 0.0057(5) 0.0068(5) 0.0045(5)
O4 0.0210(5) 0.0326(6) 0.0273(6) 0.0041(5) 0.0112(4) 0.0044(4)
C36 0.0172(6) 0.0252(7) 0.0223(7) -0.0008(6) 0.0073(5) 0.0024(5)
N3 0.0169(5) 0.0178(6) 0.0172(6) -0.0001(4) 0.0060(4) 0.0015(4)
N4 0.0211(6) 0.0198(6) 0.0171(6) 0.0001(5) 0.0067(5) 0.0023(5)
C37 0.0191(7) 0.0276(8) 0.0212(7) 0.0011(6) 0.0060(6) 0.0048(6)
C38 0.0154(6) 0.0196(7) 0.0189(6) 0.0020(5) 0.0064(5) 0.0013(5)
C39 0.0149(6) 0.0222(7) 0.0202(7) -0.0006(5) 0.0055(5) -0.0013(5)
C40 0.0194(7) 0.0286(8) 0.0205(7) 0.0000(6) 0.0036(6) -0.0009(6)
C41 0.0210(7) 0.0270(8) 0.0248(7) 0.0068(6) 0.0045(6) 0.0032(6)
C42 0.0215(7) 0.0196(7) 0.0277(8) 0.0024(6) 0.0072(6) 0.0025(5)
C43 0.0157(6) 0.0207(7) 0.0215(7) 0.0001(5) 0.0066(5) 0.0006(5)
C44 0.0225(7) 0.0219(7) 0.0214(7) -0.0022(6) 0.0060(6) -0.0025(5)
C45 0.0340(9) 0.0292(8) 0.0367(9) -0.0076(7) 0.0180(7) -0.0116(7)
C46 0.0286(8) 0.0274(8) 0.0247(8) -0.0049(6) 0.0089(6) -0.0030(6)
C47 0.0237(7) 0.0211(7) 0.0224(7) -0.0028(6) 0.0073(6) 0.0006(6)
C48 0.0338(9) 0.0364(9) 0.0378(10) -0.0107(8) 0.0171(8) -0.0002(7)
C49 0.0282(8) 0.0353(9) 0.0314(9) -0.0096(7) 0.0078(7) -0.0083(7)
C50 0.0216(7) 0.0261(7) 0.0164(6) 0.0026(5) 0.0061(5) 0.0037(6)
C52 0.0376(9) 0.0312(9) 0.0274(8) 0.0047(7) 0.0122(7) -0.0024(7)
C53 0.0392(9) 0.0436(10) 0.0222(8) 0.0056(7) 0.0139(7) -0.0033(8)
C54 0.0381(9) 0.0433(10) 0.0187(7) -0.0024(7) 0.0125(7) -0.0004(8)
C55 0.0272(8) 0.0313(8) 0.0192(7) -0.0011(6) 0.0072(6) 0.0030(6)
C51 0.0269(7) 0.0253(7) 0.0202(7) 0.0015(6) 0.0087(6) 0.0023(6)
C56 0.0332(8) 0.0228(7) 0.0254(8) -0.0020(6) 0.0147(6) -0.0017(6)
C57 0.109(8) 0.031(3) 0.064(5) 0.009(3) 0.061(6) 0.020(5)
C58 0.059(4) 0.065(6) 0.035(3) -0.023(4) 0.028(3) -0.036(3)
C57A 0.039(3) 0.035(4) 0.036(4) 0.007(3) 0.014(3) 0.011(2)
C58A 0.033(3) 0.055(5) 0.036(3) -0.017(3) 0.014(2) -0.016(3)
C59 0.0364(9) 0.0309(9) 0.0214(7) -0.0054(6) 0.0079(7) 0.0004(7)
C60 0.0425(11) 0.0360(10) 0.0530(13) -0.0174(9) 0.0003(9) 0.0047(8)
C61 0.0369(10) 0.0483(11) 0.0276(9) -0.0051(8) 0.0067(7) -0.0066(8)
C62 0.0223(7) 0.0185(7) 0.0221(7) -0.0018(5) 0.0049(6) -0.0023(5)
C63 0.0198(7) 0.0215(7) 0.0245(7) -0.0043(6) 0.0070(6) -0.0039(5)
C64 0.0339(8) 0.0268(8) 0.0313(8) -0.0032(7) 0.0168(7) -0.0076(7)
C65 0.0402(10) 0.0335(9) 0.0561(12) -0.0087(9) 0.0335(10) -0.0080(8)
C66 0.0236(8) 0.0325(9) 0.0711(14) -0.0139(9) 0.0203(9) -0.0041(7)
C67 0.0230(8) 0.0371(10) 0.0451(11) -0.0041(8) 0.0007(7) 0.0034(7)
C68 0.0244(8) 0.0319(8) 0.0269(8) -0.0018(7) 0.0050(6) 0.0019(6)

loop_
_atom_type_symbol
_atom_type_description
_atom_type_scat_dispersion_real
_atom_type_scat_dispersion_imag
_atom_type_scat_source
C C 0.0033 0.0016 'International Tables Vol C Tables 4.2.6.8 and 6.1.1.4'
H H 0.0000 0.0000 'International Tables Vol C Tables 4.2.6.8 and 6.1.1.4'
N N 0.0061 0.0033 'International Tables Vol C Tables 4.2.6.8 and 6.1.1.4'
O O 0.0106 0.0060 'International Tables Vol C Tables 4.2.6.8 and 6.1.1.4'
Cu Cu 0.3201 1.2651 'International Tables Vol C Tables 4.2.6.8 and 6.1.1.4'

loop_
_geom_angle_atom_site_label_1
_geom_angle_atom_site_label_2
_geom_angle_atom_site_label_3
_geom_angle
O2 Cu1 C1 179.05(6)
C28 O2 Cu1 118.89(11)
N1 C1 N2 103.77(12)
N1 C1 Cu1 124.23(10)
N2 C1 Cu1 131.77(11)
C1 N1 C2 111.86(12)
C1 N1 C4 122.31(11)
C2 N1 C4 125.82(12)
C1 N2 C3 111.40(12)
C1 N2 C16 124.00(12)
C3 N2 C16 124.46(11)
C3 C2 N1 106.57(12)
C2 C3 N2 106.37(12)
C5 C4 C9 123.28(13)
C5 C4 N1 118.49(13)
C9 C4 N1 118.22(12)
C6 C5 C4 117.03(14)
C6 C5 C10 120.10(14)
C4 C5 C10 122.85(13)
C7 C6 C5 121.07(15)
C6 C7 C8 120.60(14)
C7 C8 C9 120.86(15)
C8 C9 C4 117.16(14)
C8 C9 C13 120.63(14)
C4 C9 C13 122.13(13)
C5 C10 C12 110.83(14)
C5 C10 C11 110.33(14)
C12 C10 C11 111.25(13)
C9 C13 C15 112.75(14)
C9 C13 C14 109.73(13)
C15 C13 C14 110.61(15)
C17 C16 C21 123.52(13)
C17 C16 N2 117.70(13)
C21 C16 N2 118.78(13)
C16 C17 C18 117.03(15)
C16 C17 C22 122.56(13)
C18 C17 C22 120.31(15)
C19 C18 C17 121.00(17)
C20 C19 C18 120.62(16)
C19 C20 C21 121.15(17)
C20 C21 C16 116.67(16)
C20 C21 C25 120.77(15)
C16 C21 C25 122.49(14)
C17 C22 C24 109.42(14)
C17 C22 C23 112.97(14)
C24 C22 C23 110.53(14)
C21 C25 C27 113.83(14)
C21 C25 C26 110.21(14)
C27 C25 C26 108.76(14)
O1 C28 O2 125.95(15)
O1 C28 C29 119.66(14)
O2 C28 C29 114.37(14)
C30 C29 C34 119.69(15)
C30 C29 C28 121.08(15)
C34 C29 C28 119.21(15)
C29 C30 C31 120.02(18)
C32 C31 C30 119.89(19)
C33 C32 C31 120.15(17)
C32 C33 C34 120.07(18)
C33 C34 C29 120.17(18)
N4 C35 N3 103.64(12)
N4 C35 Cu2 123.52(10)
N3 C35 Cu2 132.60(11)
O4 Cu2 C35 175.82(6)
C62 O4 Cu2 121.94(10)
C37 C36 N3 106.37(13)
C35 N3 C36 111.46(12)
C35 N3 C38 123.82(12)
C36 N3 C38 124.25(12)
C35 N4 C37 111.85(12)
C35 N4 C50 121.98(12)
C37 N4 C50 126.10(12)
C36 C37 N4 106.66(13)
C43 C38 C39 123.10(13)
C43 C38 N3 117.60(13)
C39 C38 N3 119.29(13)
C40 C39 C38 116.94(14)
C40 C39 C44 121.53(13)
C38 C39 C44 121.49(13)
C41 C40 C39 121.28(14)
C42 C41 C40 120.33(14)
C41 C42 C43 120.79(14)
C42 C43 C38 117.51(13)
C42 C43 C47 119.92(13)
C38 C43 C47 122.56(13)
C39 C44 C46 113.59(13)
C39 C44 C45 110.41(12)
C46 C44 C45 109.18(13)
C43 C47 C49 110.65(12)
C43 C47 C48 111.08(13)
C49 C47 C48 111.25(14)
C51 C50 C55 123.28(14)
C51 C50 N4 117.79(13)
C55 C50 N4 118.86(14)
C53 C52 C51 120.74(17)
C54 C53 C52 120.68(16)
C53 C54 C55 121.10(16)
C54 C55 C50 116.86(15)
C54 C55 C59 120.15(14)
C50 C55 C59 122.97(14)
C52 C51 C50 117.32(14)
C52 C51 C56 119.91(15)
C50 C51 C56 122.78(13)
C57 C56 C51 112.0(6)
C57 C56 C58 114.7(6)
C51 C56 C58 108.7(4)
C51 C56 C58A 112.2(4)
C51 C56 C57A 109.2(5)
C58A C56 C57A 108.2(6)
C55 C59 C61 111.74(15)
C55 C59 C60 110.23(15)
C61 C59 C60 109.90(15)
O3 C62 O4 125.74(14)
O3 C62 C63 119.97(14)
O4 C62 C63 114.28(13)
C64 C63 C68 119.27(15)
C64 C63 C62 119.58(14)
C68 C63 C62 121.14(14)
C63 C64 C65 120.31(17)
C66 C65 C64 120.15(17)
C67 C66 C65 119.99(17)
C66 C67 C68 120.12(18)
C63 C68 C67 120.16(16)

loop_
_geom_bond_atom_site_label_1
_geom_bond_atom_site_label_2
_geom_bond_distance
Cu1 O2 1.8504(11)
Cu1 C1 1.8647(14)
O1 C28 1.231(2)
O2 C28 1.2803(19)
C1 N1 1.3557(18)
C1 N2 1.3641(17)
N1 C2 1.3853(17)
N1 C4 1.4476(17)
N2 C3 1.3913(18)
N2 C16 1.4467(18)
C2 C3 1.352(2)
C4 C5 1.399(2)
C4 C9 1.401(2)
C5 C6 1.397(2)
C5 C10 1.515(2)
C6 C7 1.382(2)
C7 C8 1.384(2)
C8 C9 1.396(2)
C9 C13 1.520(2)
C10 C12 1.533(2)
C10 C11 1.541(2)
C13 C15 1.527(2)
C13 C14 1.534(2)
C16 C17 1.397(2)
C16 C21 1.406(2)
C17 C18 1.398(2)
C17 C22 1.521(2)
C18 C19 1.383(3)
C19 C20 1.382(3)
C20 C21 1.399(2)
C21 C25 1.520(2)
C22 C24 1.531(2)
C22 C23 1.531(2)
C25 C27 1.535(2)
C25 C26 1.538(2)
C28 C29 1.511(2)
C29 C30 1.381(2)
C29 C34 1.396(2)
C30 C31 1.395(2)
C31 C32 1.389(3)
C32 C33 1.378(3)
C33 C34 1.386(3)
C35 N4 1.3588(18)
C35 N3 1.3647(18)
C35 Cu2 1.8714(14)
Cu2 O4 1.8557(11)
O3 C62 1.2291(19)
O4 C62 1.2875(18)
C36 C37 1.353(2)
C36 N3 1.3888(18)
N3 C38 1.4469(18)
N4 C37 1.3815(18)
N4 C50 1.4482(18)
C38 C43 1.399(2)
C38 C39 1.405(2)
C39 C40 1.396(2)
C39 C44 1.524(2)
C40 C41 1.389(2)
C41 C42 1.386(2)
C42 C43 1.398(2)
C43 C47 1.521(2)
C44 C46 1.533(2)
C44 C45 1.533(2)
C47 C49 1.530(2)
C47 C48 1.531(2)
C50 C51 1.398(2)
C50 C55 1.401(2)
C52 C53 1.387(2)
C52 C51 1.394(2)
C53 C54 1.377(3)
C54 C55 1.399(2)
C55 C59 1.517(2)
C51 C56 1.519(2)
C56 C57 1.511(9)
C56 C58 1.532(8)
C56 C58A 1.539(8)
C56 C57A 1.555(8)
C59 C61 1.533(2)
C59 C60 1.534(3)
C62 C63 1.516(2)
C63 C64 1.390(2)
C63 C68 1.391(2)
C64 C65 1.392(3)
C65 C66 1.382(3)
C66 C67 1.381(3)
C67 C68 1.396(2)
